data_7129854
loop_
_publ_author_name
'Ma, Qing'
'Cheng, Zhen'
'Yang, Lei'
'Du, Wei'
'Yin, Yilin'
'Ma, Wenqiang'
'Fan, Guijuan'
'Li, Jinshan'

_publ_section_title
;
 Accelerated discovery of thermostable high-energy materials with
 intramolecular donor-acceptor building blocks.
;
_journal_issue 28
_journal_name_full 'Chemical communications (Cambridge, England)'
_journal_page_first 4460
_journal_page_last 4463
_journal_paper_doi 10.1039/d2cc00074a
_journal_volume 58
_journal_year 2022
_chemical_formula_moiety 'C2 H6 O S, C5 H3 N11 O3, H2 O'
_chemical_formula_sum 'C7 H11 N11 O5 S'
_chemical_formula_weight 361.33
_space_group_crystal_system triclinic
_space_group_IT_number 2
_space_group_name_Hall '-P 1'
_space_group_name_H-M_alt 'P -1'
_atom_sites_solution_hydrogens mixed
_atom_sites_solution_primary dual
_audit_creation_date 2021-07-09
_audit_creation_method
;
Olex2 1.2
(compiled 2018.05.29 svn.r3508 for OlexSys, GUI svn.r5506)
;
_audit_update_record
;
2021-10-23 deposited with the CCDC.	2022-03-08 downloaded from the CCDC.
;
_cell_angle_alpha 85.857(6)
_cell_angle_beta 86.344(4)
_cell_angle_gamma 88.325(5)
_cell_formula_units_Z 8
_cell_length_a 5.5300(8)
_cell_length_b 17.308(3)
_cell_length_c 29.896(4)
_cell_measurement_reflns_used 2531
_cell_measurement_temperature 170
_cell_measurement_theta_max 24.424
_cell_measurement_theta_min 2.503
_cell_volume 2847.3(7)
_computing_cell_refinement 'SAINT V8.40A (?, 2016)'
_computing_data_reduction 'SAINT V8.40A (?, 2016)'
_computing_molecular_graphics 'Olex2 (Dolomanov et al., 2009)'
_computing_publication_material 'Olex2 (Dolomanov et al., 2009)'
_computing_structure_refinement 'ShelXL (Sheldrick, 2015)'
_computing_structure_solution 'ShelXT (Sheldrick, 2015)'
_diffrn_ambient_temperature 170.0
_diffrn_measured_fraction_theta_full 0.990
_diffrn_measured_fraction_theta_max 0.985
_diffrn_measurement_device_type 'D8 VENTURE'
_diffrn_measurement_method '\f and \w scans'
_diffrn_radiation_type MoK\a
_diffrn_radiation_wavelength 0.71073
_diffrn_reflns_av_R_equivalents 0.0977
_diffrn_reflns_av_unetI/netI 0.1345
_diffrn_reflns_Laue_measured_fraction_full 0.990
_diffrn_reflns_Laue_measured_fraction_max 0.985
_diffrn_reflns_limit_h_max 6
_diffrn_reflns_limit_h_min -6
_diffrn_reflns_limit_k_max 20
_diffrn_reflns_limit_k_min -20
_diffrn_reflns_limit_l_max 35
_diffrn_reflns_limit_l_min -36
_diffrn_reflns_number 29326
_diffrn_reflns_point_group_measured_fraction_full 0.990
_diffrn_reflns_point_group_measured_fraction_max 0.985
_diffrn_reflns_theta_full 25.242
_diffrn_reflns_theta_max 25.497
_diffrn_reflns_theta_min 2.053
_diffrn_standards_number 0
_exptl_absorpt_coefficient_mu 0.280
_exptl_absorpt_correction_T_max 0.7452
_exptl_absorpt_correction_T_min 0.6873
_exptl_absorpt_correction_type multi-scan
_exptl_absorpt_process_details
'SADABS-2016/2 (Bruker,2016/2) was used for absorption correction. wR2(int) was 0.1147 before and 0.0632 after correction. The Ratio of minimum to maximum transmission is 0.9223. The \l/2 correction factor is Not present.'
_exptl_crystal_colour colourless
_exptl_crystal_colour_primary colourless
_exptl_crystal_density_diffrn 1.686
_exptl_crystal_description block
_exptl_crystal_F_000 1488
_exptl_crystal_size_max 0.12
_exptl_crystal_size_mid 0.08
_exptl_crystal_size_min 0.05
_refine_diff_density_max 0.749
_refine_diff_density_min -0.850
_refine_diff_density_rms 0.093
_refine_ls_extinction_method none
_refine_ls_goodness_of_fit_ref 1.024
_refine_ls_hydrogen_treatment constr
_refine_ls_matrix_type full
_refine_ls_number_parameters 886
_refine_ls_number_reflns 10458
_refine_ls_number_restraints 1
_refine_ls_restrained_S_all 1.024
_refine_ls_R_factor_all 0.1831
_refine_ls_R_factor_gt 0.0864
_refine_ls_shift/su_max 0.000
_refine_ls_shift/su_mean 0.000
_refine_ls_structure_factor_coef Fsqd
_refine_ls_weighting_details 'w=1/[\s^2^(Fo^2^)+(0.0889P)^2^+6.5574P] where P=(Fo^2^+2Fc^2^)/3'
_refine_ls_weighting_scheme calc
_refine_ls_wR_factor_gt 0.1894
_refine_ls_wR_factor_ref 0.2458
_reflns_Friedel_coverage 0.000
_reflns_number_gt 5158
_reflns_number_total 10458
_reflns_threshold_expression 'I > 2\s(I)'
_cod_data_source_file d2cc00074a2.cif
_cod_data_source_block mo_20211026_0m
_cod_depositor_comments 'Adding full bibliography for 7129854--7129855.cif.'
_cod_original_cell_volume 2847.3(8)
_cod_database_code 7129854
_shelx_shelxl_version_number 2018/3
_shelx_space_group_comment
;
The symmetry employed for this shelxl refinement is uniquely defined
by the following loop, which should always be used as a source of
symmetry information in preference to the above space-group names.
They are only intended as comments.
;
_shelx_estimated_absorpt_t_max 0.986
_shelx_estimated_absorpt_t_min 0.967
_olex2_refinement_description
;
1. Fixed Uiso
 At 1.2 times of:
  All N(H) groups, All N(H,H) groups
 At 1.5 times of:
  All C(H,H,H) groups, All O(H,H) groups
2. Restrained distances
 H30-H13A
 2.2 with sigma of 0.02
3.a Free rotating group:
 O5(H5A,H5B), O4(H4A,H4B), O20(H20A,H20B), O13(H13A,H13B)
3.b Rotating group:
 N16(H16A,H16B)
3.c Aromatic/amide H refined with riding coordinates:
 N14(H14), N4(H4), N30(H30), N37(H37)
3.d X=CH2 refined with riding coordinates:
 N38(H38A,H38B), N10(H10A,H10B), N29(H29A,H29B)
3.e Idealised Me refined as rotating group:
 C25(H25A,H25B,H25C), C26(H26A,H26B,H26C), C22(H22A,H22B,H22C), C24(H24A,H24B,
 H24C), C27(H27A,H27B,H27C), C23(H23A,H23B,H23C), C28(H28A,H28B,H28C), C21(H21A,
 H21B,H21C)
;
_olex2_submission_special_instructions 'No special instructions were received'

loop_
_space_group_symop_operation_xyz
'x, y, z'
'-x, -y, -z'

loop_
_atom_site_label
_atom_site_type_symbol
_atom_site_fract_x
_atom_site_fract_y
_atom_site_fract_z
_atom_site_U_iso_or_equiv
_atom_site_adp_type
_atom_site_occupancy
_atom_site_site_symmetry_order
_atom_site_calc_flag
_atom_site_refinement_flags_posn
_atom_site_refinement_flags_adp
_atom_site_refinement_flags_occupancy
_atom_site_disorder_assembly
_atom_site_disorder_group
S001 S 0.4151(3) 0.55474(10) 0.56326(6) 0.0352(4) Uani 1 1 d . . . . .
S002 S 0.5447(4) 0.06507(12) 0.93415(7) 0.0500(5) Uani 1 1 d . . . . .
S003 S 0.1396(4) 0.60431(14) 0.07660(8) 0.0647(7) Uani 1 1 d . . . . .
S004 S 0.8475(4) 0.10691(14) 0.41245(8) 0.0647(7) Uani 1 1 d . . . . .
O19 O 1.0198(8) 0.8989(2) 0.69705(16) 0.0353(11) Uani 1 1 d . . . . .
O12 O 0.3938(8) 0.2846(3) 0.76778(17) 0.0384(12) Uani 1 1 d . . . . .
O6 O 0.5460(8) 0.5711(3) 0.60432(15) 0.0357(11) Uani 1 1 d . . . . .
O3 O 0.5523(8) 0.7853(2) 0.71196(16) 0.0374(12) Uani 1 1 d . . . . .
O7 O 0.0020(9) 0.3925(3) 0.81631(16) 0.0414(12) Uani 1 1 d . . . . .
O9 O -0.0663(9) 0.4459(3) 0.55961(16) 0.0414(12) Uani 1 1 d . . . . .
O2 O 0.8591(9) 0.7799(3) 0.94519(17) 0.0487(14) Uani 1 1 d . . . . .
N9 N 0.4280(9) 0.7182(3) 0.83905(19) 0.0304(13) Uani 1 1 d . . . . .
O8 O -0.3503(9) 0.3697(3) 0.58786(17) 0.0479(14) Uani 1 1 d . . . . .
N16 N 0.4177(9) 0.5285(3) 0.69398(18) 0.0266(12) Uani 1 1 d . . . . .
H16A H 0.356696 0.561720 0.673672 0.032 Uiso 1 1 d GR . . . .
H16B H 0.480954 0.554555 0.714476 0.032 Uiso 1 1 d GR . . . .
N19 N 0.0838(9) 0.4541(3) 0.68783(18) 0.0256(12) Uani 1 1 d . . . . .
O15 O 0.4174(9) 0.0805(3) 0.89104(16) 0.0467(13) Uani 1 1 d . . . . .
N39 N 0.8950(9) 0.9520(3) 0.82157(18) 0.0282(13) Uani 1 1 d . . . . .
N44 N 0.9800(9) 0.9153(3) 0.73651(19) 0.0282(13) Uani 1 1 d . . . . .
O5 O 0.5498(10) 0.7327(3) 0.61697(18) 0.0528(14) Uani 1 1 d . . . . .
H5A H 0.676128 0.740837 0.631724 0.079 Uiso 1 1 d G . . . .
H5B H 0.600689 0.739144 0.588855 0.079 Uiso 1 1 d G . . . .
N6 N 0.6620(9) 0.7899(3) 0.78107(19) 0.0308(13) Uani 1 1 d . . . . .
O16 O 1.0491(9) 0.9522(3) 0.94920(17) 0.0467(13) Uani 1 1 d . . . . .
N21 N -0.2224(9) 0.3836(3) 0.67246(19) 0.0296(13) Uani 1 1 d . . . . .
N38 N 0.5562(9) 1.0288(3) 0.80704(19) 0.0293(13) Uani 1 1 d . . . . .
H38A H 0.544753 1.039344 0.835468 0.035 Uiso 1 1 calc R . . . .
H38B H 0.450041 1.049045 0.788566 0.035 Uiso 1 1 calc R . . . .
N17 N 0.0253(10) 0.4118(3) 0.7750(2) 0.0322(13) Uani 1 1 d . . . . .
N7 N 0.7385(9) 0.7820(3) 0.8589(2) 0.0330(13) Uani 1 1 d . . . . .
N22 N -0.1776(10) 0.4115(3) 0.5915(2) 0.0330(13) Uani 1 1 d . . . . .
O1 O 0.5578(9) 0.7070(3) 0.96766(17) 0.0515(14) Uani 1 1 d . . . . .
N5 N 0.5127(9) 0.7637(3) 0.7529(2) 0.0326(13) Uani 1 1 d . . . . .
N34 N 0.4294(9) 1.0351(3) 0.72042(18) 0.0296(13) Uani 1 1 d . . . . .
N42 N 1.2167(9) 0.8853(3) 0.8431(2) 0.0326(14) Uani 1 1 d . . . . .
N15 N 0.5586(9) 0.5322(3) 0.77943(18) 0.0302(13) Uani 1 1 d . . . . .
O10 O 0.0774(9) 0.2695(3) 0.53566(18) 0.0522(14) Uani 1 1 d . . . . .
N10 N 0.0973(9) 0.6458(3) 0.82710(19) 0.0306(13) Uani 1 1 d . . . . .
H10A H 0.084146 0.632903 0.856159 0.037 Uiso 1 1 calc R . . . .
H10B H -0.005613 0.627962 0.809317 0.037 Uiso 1 1 calc R . . . .
N23 N 0.4396(10) 0.2635(3) 0.7290(2) 0.0325(13) Uani 1 1 d . . . . .
N20 N 0.0814(10) 0.4632(3) 0.64218(18) 0.0292(13) Uani 1 1 d . . . . .
N18 N -0.1336(9) 0.3843(3) 0.74902(19) 0.0311(13) Uani 1 1 d . . . . .
N1 N -0.0220(9) 0.6468(3) 0.74106(19) 0.0320(13) Uani 1 1 d . . . . .
N43 N 1.1389(9) 0.8876(3) 0.76619(19) 0.0303(13) Uani 1 1 d . . . . .
O17 O 1.3405(9) 0.8727(3) 0.92954(18) 0.0522(14) Uani 1 1 d . . . . .
N26 N 0.5340(10) 0.2171(3) 0.6470(2) 0.0350(14) Uani 1 1 d . . . . .
N40 N 0.8936(9) 0.9631(3) 0.86595(18) 0.0299(13) Uani 1 1 d . . . . .
O11 O 0.3967(10) 0.1991(3) 0.51946(19) 0.0570(15) Uani 1 1 d . . . . .
N35 N 0.3308(10) 1.0504(3) 0.6805(2) 0.0346(14) Uani 1 1 d . . . . .
N24 N 0.2865(9) 0.2887(3) 0.6981(2) 0.0324(13) Uani 1 1 d . . . . .
O4 O 0.0281(11) 0.6035(4) 0.9220(2) 0.0656(17) Uani 1 1 d . . . . .
H4A H -0.026071 0.639000 0.939511 0.098 Uiso 1 1 d G . . . .
H4B H 0.184611 0.603147 0.923826 0.098 Uiso 1 1 d G . . . .
N27 N 0.5351(10) 0.1986(3) 0.6020(2) 0.0367(14) Uani 1 1 d . . . . .
N8 N 0.4261(10) 0.7022(3) 0.88439(19) 0.0340(14) Uani 1 1 d . . . . .
N12 N 0.6572(10) 0.5486(3) 0.81789(19) 0.0359(14) Uani 1 1 d . . . . .
O20 O 0.9428(10) 0.1014(3) 0.5733(2) 0.0592(15) Uani 1 1 d . . . . .
H20A H 0.794324 0.113493 0.567036 0.089 Uiso 1 1 d G . . . .
H20B H 0.955650 0.051647 0.570726 0.089 Uiso 1 1 d G . . . .
N13 N 0.5391(10) 0.5152(3) 0.8525(2) 0.0363(14) Uani 1 1 d . . . . .
N14 N 0.3607(10) 0.4771(3) 0.83644(19) 0.0346(14) Uani 1 1 d . . . . .
H14 H 0.252875 0.449331 0.852886 0.042 Uiso 1 1 calc R . . . .
O18 O 1.0718(10) 0.0556(3) 0.40442(18) 0.0554(15) Uani 1 1 d . . . . .
N25 N 0.2087(10) 0.2780(3) 0.6213(2) 0.0352(14) Uani 1 1 d . . . . .
N2 N -0.1191(10) 0.6373(3) 0.7015(2) 0.0358(14) Uani 1 1 d . . . . .
N4 N 0.1796(10) 0.7110(3) 0.6870(2) 0.0386(15) Uani 1 1 d . . . . .
H4 H 0.288804 0.740731 0.672293 0.046 Uiso 1 1 calc R . . . .
O14 O -0.0795(9) 0.5538(3) 0.08755(17) 0.0530(14) Uani 1 1 d . . . . .
N41 N 1.1642(10) 0.9152(3) 0.9217(2) 0.0373(14) Uani 1 1 d . . . . .
N30 N 0.7713(10) 0.2091(3) 0.7992(2) 0.0413(15) Uani 1 1 d . . . . .
H30 H 0.656771 0.238698 0.811344 0.050 Uiso 1 1 calc DR . . . .
N37 N 0.6367(10) 0.9771(3) 0.6693(2) 0.0355(14) Uani 1 1 d . . . . .
H37 H 0.748972 0.948118 0.656014 0.043 Uiso 1 1 calc R . . . .
N11 N 0.6819(11) 0.7436(3) 0.9385(2) 0.0388(15) Uani 1 1 d . . . . .
N36 N 0.4565(10) 1.0156(3) 0.6489(2) 0.0390(15) Uani 1 1 d . . . . .
N28 N 0.2627(12) 0.2348(3) 0.5454(2) 0.0432(16) Uani 1 1 d . . . . .
N3 N 0.0034(10) 0.6763(3) 0.6685(2) 0.0400(15) Uani 1 1 d . . . . .
N33 N 0.9876(10) 0.1455(3) 0.7506(2) 0.0411(15) Uani 1 1 d . . . . .
C8 C 0.2489(10) 0.4830(3) 0.7138(2) 0.0238(14) Uani 1 1 d . . . . .
N29 N 0.8754(10) 0.1453(3) 0.6641(2) 0.0382(14) Uani 1 1 d . . . . .
H29A H 0.889341 0.132171 0.636194 0.046 Uiso 1 1 calc R . . . .
H29B H 0.982124 0.127776 0.683259 0.046 Uiso 1 1 calc R . . . .
N32 N 1.0844(11) 0.1348(3) 0.7923(2) 0.0416(15) Uani 1 1 d . . . . .
C7 C 0.2149(11) 0.4606(3) 0.7597(2) 0.0267(15) Uani 1 1 d . . . . .
C9 C -0.0974(10) 0.4054(3) 0.7056(2) 0.0252(15) Uani 1 1 d . . . . .
C4 C 0.3183(11) 0.7170(3) 0.7653(2) 0.0291(15) Uani 1 1 d . . . . .
C2 C 0.6151(11) 0.7660(3) 0.8241(2) 0.0313(16) Uani 1 1 d . . . . .
O13 O 0.3910(11) 0.2451(4) 0.8652(2) 0.0769(19) Uani 1 1 d . . . . .
H13A H 0.466299 0.287249 0.869384 0.115 Uiso 1 1 d DG . . . .
H13B H 0.238146 0.257494 0.869674 0.115 Uiso 1 1 d G . . . .
C18 C 0.6203(11) 0.9891(3) 0.7126(2) 0.0270(15) Uani 1 1 d . . . . .
C6 C 0.3704(11) 0.4876(3) 0.7917(2) 0.0274(15) Uani 1 1 d . . . . .
C17 C 0.7800(11) 0.9622(3) 0.7479(2) 0.0267(15) Uani 1 1 d . . . . .
C3 C 0.2705(11) 0.6915(3) 0.8103(2) 0.0301(16) Uani 1 1 d . . . . .
C19 C 1.0900(11) 0.9061(3) 0.8082(2) 0.0286(15) Uani 1 1 d . . . . .
C16 C 0.7312(11) 0.9830(3) 0.7923(2) 0.0285(15) Uani 1 1 d . . . . .
C5 C 0.1651(12) 0.6937(4) 0.7314(2) 0.0313(16) Uani 1 1 d . . . . .
N31 N 0.9547(11) 0.1733(4) 0.8208(2) 0.0474(16) Uani 1 1 d . . . . .
C14 C 0.6413(11) 0.2163(3) 0.7206(2) 0.0306(16) Uani 1 1 d . . . . .
C11 C 0.3397(11) 0.2639(3) 0.6573(3) 0.0321(17) Uani 1 1 d . . . . .
C10 C -0.1041(11) 0.4200(3) 0.6368(2) 0.0297(16) Uani 1 1 d . . . . .
C20 C 1.0887(12) 0.9213(4) 0.8755(2) 0.0313(16) Uani 1 1 d . . . . .
C12 C 0.3345(12) 0.2377(4) 0.5909(3) 0.0372(18) Uani 1 1 d . . . . .
C1 C 0.6171(12) 0.7421(4) 0.8925(2) 0.0340(17) Uani 1 1 d . . . . .
C15 C 0.7926(12) 0.1922(4) 0.7565(3) 0.0365(17) Uani 1 1 d . . . . .
C13 C 0.6947(11) 0.1913(3) 0.6774(3) 0.0322(17) Uani 1 1 d . . . . .
C25 C 0.1527(13) 0.6169(4) 0.5632(3) 0.048(2) Uani 1 1 d . . . . .
H25A H 0.029982 0.596236 0.585630 0.072 Uiso 1 1 calc GR . . . .
H25B H 0.087338 0.619897 0.533372 0.072 Uiso 1 1 calc GR . . . .
H25C H 0.196287 0.668811 0.570478 0.072 Uiso 1 1 calc GR . . . .
C26 C 0.5823(13) 0.6040(5) 0.5178(2) 0.048(2) Uani 1 1 d . . . . .
H26A H 0.610608 0.657095 0.525154 0.072 Uiso 1 1 calc GR . . . .
H26B H 0.490386 0.605225 0.490755 0.072 Uiso 1 1 calc GR . . . .
H26C H 0.738172 0.576825 0.512289 0.072 Uiso 1 1 calc GR . . . .
C22 C 0.7943(15) 0.1250(5) 0.9300(3) 0.063(2) Uani 1 1 d . . . . .
H22A H 0.920683 0.104097 0.909435 0.094 Uiso 1 1 calc GR . . . .
H22B H 0.857412 0.127456 0.959750 0.094 Uiso 1 1 calc GR . . . .
H22C H 0.745027 0.177178 0.918497 0.094 Uiso 1 1 calc GR . . . .
C24 C 0.9338(17) 0.1697(5) 0.4499(4) 0.086(3) Uani 1 1 d . . . . .
H24A H 1.064713 0.201786 0.435844 0.128 Uiso 1 1 calc GR . . . .
H24B H 0.990882 0.140189 0.476582 0.128 Uiso 1 1 calc GR . . . .
H24C H 0.795092 0.203009 0.458708 0.128 Uiso 1 1 calc GR . . . .
C27 C 0.3388(16) 0.5521(6) 0.0395(3) 0.080(3) Uani 1 1 d . . . . .
H27A H 0.250949 0.538482 0.013836 0.120 Uiso 1 1 calc GR . . . .
H27B H 0.398629 0.504677 0.055551 0.120 Uiso 1 1 calc GR . . . .
H27C H 0.476038 0.584431 0.028765 0.120 Uiso 1 1 calc GR . . . .
C23 C 0.6476(17) 0.0502(6) 0.4506(3) 0.082(3) Uani 1 1 d . . . . .
H23A H 0.719877 0.041322 0.479659 0.124 Uiso 1 1 calc GR . . . .
H23B H 0.622096 0.000308 0.438283 0.124 Uiso 1 1 calc GR . . . .
H23C H 0.491720 0.078029 0.454614 0.124 Uiso 1 1 calc GR . . . .
C28 C 0.0303(16) 0.6682(6) 0.0410(4) 0.091(4) Uani 1 1 d . . . . .
H28A H -0.112588 0.693816 0.054975 0.137 Uiso 1 1 calc GR . . . .
H28B H -0.016136 0.642809 0.014656 0.137 Uiso 1 1 calc GR . . . .
H28C H 0.153070 0.706765 0.031640 0.137 Uiso 1 1 calc GR . . . .
C21 C 0.3677(16) 0.1151(6) 0.9749(3) 0.073(3) Uani 1 1 d . . . . .
H21A H 0.357258 0.170331 0.965079 0.110 Uiso 1 1 calc GR . . . .
H21B H 0.443483 0.108682 1.003693 0.110 Uiso 1 1 calc GR . . . .
H21C H 0.204476 0.094046 0.978332 0.110 Uiso 1 1 calc GR . . . .

loop_
_atom_site_aniso_label
_atom_site_aniso_U_11
_atom_site_aniso_U_22
_atom_site_aniso_U_33
_atom_site_aniso_U_23
_atom_site_aniso_U_13
_atom_site_aniso_U_12
S001 0.0298(9) 0.0350(10) 0.0402(11) -0.0002(8) 0.0004(8) -0.0036(7)
S002 0.0441(12) 0.0613(13) 0.0452(13) -0.0122(10) -0.0011(10) 0.0052(10)
S003 0.0579(14) 0.0784(16) 0.0560(15) 0.0062(12) 0.0052(12) -0.0175(12)
S004 0.0652(15) 0.0795(16) 0.0464(14) -0.0046(12) 0.0038(11) 0.0334(12)
O19 0.036(3) 0.036(3) 0.033(3) -0.008(2) 0.009(2) 0.007(2)
O12 0.037(3) 0.035(3) 0.042(3) 0.000(2) 0.004(2) 0.002(2)
O6 0.030(3) 0.043(3) 0.033(3) 0.002(2) 0.000(2) -0.005(2)
O3 0.037(3) 0.032(3) 0.040(3) 0.003(2) 0.009(2) 0.000(2)
O7 0.045(3) 0.048(3) 0.030(3) 0.001(2) 0.009(2) -0.016(2)
O9 0.041(3) 0.047(3) 0.035(3) 0.000(2) 0.002(2) -0.012(2)
O2 0.048(3) 0.051(3) 0.049(3) -0.010(3) -0.006(3) -0.016(3)
N9 0.026(3) 0.027(3) 0.037(4) -0.003(3) 0.009(3) -0.008(2)
O8 0.044(3) 0.051(3) 0.050(3) 0.006(3) -0.010(3) -0.020(3)
N16 0.026(3) 0.018(3) 0.035(3) 0.002(2) -0.001(2) -0.002(2)
N19 0.024(3) 0.022(3) 0.030(3) -0.003(2) 0.002(2) 0.002(2)
O15 0.039(3) 0.066(3) 0.036(3) -0.014(3) -0.002(2) 0.006(2)
N39 0.027(3) 0.023(3) 0.032(3) 0.000(2) 0.006(3) 0.002(2)
N44 0.025(3) 0.024(3) 0.034(4) 0.000(2) 0.007(3) 0.001(2)
O5 0.054(3) 0.066(4) 0.039(3) 0.002(3) -0.004(3) -0.013(3)
N6 0.025(3) 0.030(3) 0.036(4) -0.002(3) 0.005(3) -0.001(2)
O16 0.046(3) 0.054(3) 0.039(3) -0.003(3) 0.002(3) 0.011(3)
N21 0.022(3) 0.025(3) 0.041(4) 0.000(3) 0.004(3) -0.003(2)
N38 0.025(3) 0.027(3) 0.035(3) -0.001(2) 0.003(3) 0.004(2)
N17 0.033(3) 0.025(3) 0.038(4) 0.000(3) 0.006(3) -0.008(2)
N7 0.026(3) 0.032(3) 0.041(4) -0.012(3) 0.005(3) -0.004(2)
N22 0.031(3) 0.024(3) 0.044(4) -0.001(3) -0.005(3) -0.004(3)
O1 0.047(3) 0.068(4) 0.039(3) 0.004(3) 0.006(3) -0.015(3)
N5 0.026(3) 0.024(3) 0.045(4) 0.000(3) 0.010(3) 0.003(2)
N34 0.029(3) 0.025(3) 0.033(3) 0.000(2) 0.001(3) 0.004(2)
N42 0.026(3) 0.026(3) 0.045(4) 0.001(3) 0.000(3) -0.003(2)
N15 0.028(3) 0.029(3) 0.033(3) -0.002(2) 0.004(3) -0.006(2)
O10 0.044(3) 0.053(3) 0.058(4) 0.009(3) -0.011(3) 0.005(3)
N10 0.027(3) 0.030(3) 0.034(3) 0.000(2) 0.002(3) -0.008(2)
N23 0.030(3) 0.026(3) 0.041(4) 0.003(3) 0.000(3) -0.003(2)
N20 0.036(3) 0.025(3) 0.026(3) -0.001(2) -0.004(3) -0.003(2)
N18 0.026(3) 0.029(3) 0.037(4) 0.001(3) 0.005(3) -0.005(2)
N1 0.025(3) 0.029(3) 0.041(4) -0.002(3) -0.003(3) 0.002(2)
N43 0.020(3) 0.028(3) 0.041(4) 0.006(3) 0.003(3) 0.001(2)
O17 0.045(3) 0.059(3) 0.054(4) -0.007(3) -0.018(3) 0.014(3)
N26 0.032(3) 0.032(3) 0.040(4) 0.000(3) 0.007(3) -0.003(3)
N40 0.029(3) 0.029(3) 0.031(3) -0.002(2) -0.002(3) 0.003(2)
O11 0.053(3) 0.068(4) 0.049(4) -0.006(3) 0.006(3) 0.011(3)
N35 0.029(3) 0.031(3) 0.043(4) 0.000(3) 0.001(3) 0.005(2)
N24 0.023(3) 0.031(3) 0.041(4) 0.002(3) 0.009(3) -0.002(2)
O4 0.059(4) 0.072(4) 0.063(4) 0.001(3) 0.018(3) -0.003(3)
N27 0.031(3) 0.032(3) 0.046(4) 0.007(3) 0.002(3) -0.002(3)
N8 0.035(3) 0.030(3) 0.036(4) -0.005(3) 0.006(3) -0.007(3)
N12 0.034(3) 0.041(3) 0.032(4) 0.007(3) -0.003(3) -0.001(3)
O20 0.059(4) 0.053(3) 0.061(4) 0.000(3) 0.015(3) 0.013(3)
N13 0.032(3) 0.041(3) 0.036(4) 0.001(3) -0.001(3) -0.006(3)
N14 0.030(3) 0.037(3) 0.035(4) 0.005(3) 0.004(3) -0.010(3)
O18 0.056(3) 0.058(3) 0.051(4) -0.006(3) 0.003(3) 0.014(3)
N25 0.029(3) 0.034(3) 0.041(4) 0.005(3) 0.008(3) -0.003(3)
N2 0.031(3) 0.033(3) 0.042(4) 0.000(3) 0.000(3) 0.006(3)
N4 0.035(3) 0.037(3) 0.043(4) 0.003(3) -0.001(3) -0.006(3)
O14 0.045(3) 0.067(4) 0.046(3) 0.002(3) 0.008(3) -0.020(3)
N41 0.030(3) 0.033(3) 0.048(4) 0.001(3) -0.005(3) -0.003(3)
N30 0.036(3) 0.028(3) 0.059(5) -0.004(3) 0.001(3) 0.007(3)
N37 0.035(3) 0.033(3) 0.039(4) -0.008(3) -0.001(3) 0.008(3)
N11 0.038(4) 0.036(3) 0.044(4) -0.007(3) -0.006(3) 0.001(3)
N36 0.033(3) 0.041(3) 0.042(4) -0.001(3) -0.002(3) 0.008(3)
N28 0.045(4) 0.036(3) 0.047(4) 0.004(3) 0.005(3) 0.005(3)
N3 0.035(3) 0.047(4) 0.039(4) 0.000(3) -0.007(3) -0.004(3)
N33 0.031(3) 0.041(4) 0.049(4) 0.004(3) 0.003(3) 0.003(3)
C8 0.018(3) 0.017(3) 0.036(4) -0.002(3) -0.004(3) 0.002(2)
N29 0.033(3) 0.035(3) 0.045(4) 0.001(3) 0.004(3) 0.002(3)
N32 0.039(3) 0.040(4) 0.045(4) 0.001(3) 0.003(3) 0.001(3)
C7 0.023(3) 0.023(3) 0.034(4) -0.002(3) 0.004(3) -0.003(3)
C9 0.015(3) 0.017(3) 0.042(4) 0.000(3) 0.001(3) 0.002(2)
C4 0.024(3) 0.022(3) 0.039(4) 0.002(3) 0.003(3) -0.003(3)
C2 0.021(3) 0.023(3) 0.048(5) -0.006(3) 0.008(3) 0.001(3)
O13 0.062(4) 0.096(5) 0.075(5) -0.026(4) -0.005(4) 0.000(4)
C18 0.025(3) 0.026(3) 0.028(4) 0.005(3) 0.004(3) 0.001(3)
C6 0.027(3) 0.024(3) 0.030(4) 0.001(3) 0.006(3) 0.003(3)
C17 0.021(3) 0.015(3) 0.043(4) -0.001(3) 0.004(3) 0.002(2)
C3 0.029(4) 0.020(3) 0.041(4) -0.004(3) -0.001(3) 0.000(3)
C19 0.022(3) 0.023(3) 0.039(4) 0.001(3) 0.006(3) 0.002(3)
C16 0.032(4) 0.023(3) 0.029(4) 0.005(3) 0.004(3) -0.004(3)
C5 0.033(4) 0.025(3) 0.035(4) 0.001(3) 0.004(3) 0.006(3)
N31 0.043(4) 0.046(4) 0.051(4) 0.004(3) 0.003(3) 0.001(3)
C14 0.024(3) 0.015(3) 0.051(5) 0.007(3) -0.001(3) 0.002(3)
C11 0.024(3) 0.020(3) 0.050(5) 0.006(3) 0.012(3) -0.004(3)
C10 0.021(3) 0.023(3) 0.044(5) 0.000(3) 0.006(3) -0.002(3)
C20 0.034(4) 0.025(3) 0.035(4) 0.001(3) -0.004(3) 0.003(3)
C12 0.028(4) 0.032(4) 0.049(5) 0.008(3) 0.005(4) -0.001(3)
C1 0.030(4) 0.027(4) 0.045(5) -0.009(3) 0.005(3) -0.004(3)
C15 0.036(4) 0.023(4) 0.048(5) 0.001(3) 0.005(4) -0.006(3)
C13 0.020(3) 0.021(3) 0.054(5) 0.003(3) 0.004(3) -0.003(3)
C25 0.039(4) 0.045(4) 0.059(5) 0.008(4) -0.006(4) -0.002(3)
C26 0.043(5) 0.068(5) 0.032(4) 0.006(4) -0.003(4) -0.012(4)
C22 0.060(6) 0.069(6) 0.059(6) -0.007(5) 0.002(5) -0.003(5)
C24 0.064(6) 0.045(5) 0.147(11) -0.015(6) 0.011(7) -0.003(5)
C27 0.053(6) 0.090(7) 0.090(8) 0.023(6) 0.020(5) 0.000(5)
C23 0.052(6) 0.126(9) 0.072(7) -0.041(6) 0.020(5) -0.015(6)
C28 0.043(5) 0.092(8) 0.148(11) -0.066(7) -0.027(6) 0.021(5)
C21 0.063(6) 0.114(8) 0.043(6) -0.024(5) 0.006(5) 0.011(5)

loop_
_atom_type_symbol
_atom_type_description
_atom_type_scat_dispersion_real
_atom_type_scat_dispersion_imag
_atom_type_scat_source
C C 0.0033 0.0016 'International Tables Vol C Tables 4.2.6.8 and 6.1.1.4'
H H 0.0000 0.0000 'International Tables Vol C Tables 4.2.6.8 and 6.1.1.4'
N N 0.0061 0.0033 'International Tables Vol C Tables 4.2.6.8 and 6.1.1.4'
O O 0.0106 0.0060 'International Tables Vol C Tables 4.2.6.8 and 6.1.1.4'
S S 0.1246 0.1234 'International Tables Vol C Tables 4.2.6.8 and 6.1.1.4'

loop_
_geom_angle_atom_site_label_1
_geom_angle_atom_site_label_2
_geom_angle_atom_site_label_3
_geom_angle
_geom_angle_site_symmetry_1
_geom_angle_site_symmetry_3
_geom_angle_publ_flag
O6 S001 C25 106.3(3) . . ?
O6 S001 C26 104.6(3) . . ?
C26 S001 C25 97.4(4) . . ?
O15 S002 C22 106.6(4) . . ?
O15 S002 C21 105.3(4) . . ?
C22 S002 C21 97.4(5) . . ?
O14 S003 C27 105.9(4) . . ?
O14 S003 C28 100.4(4) . . ?
C28 S003 C27 99.7(5) . . ?
O18 S004 C24 103.9(4) . . ?
O18 S004 C23 105.5(4) . . ?
C24 S004 C23 97.5(5) . . ?
N8 N9 C2 111.1(5) . . ?
N8 N9 C3 126.9(5) . . ?
C3 N9 C2 122.0(6) . . ?
H16A N16 H16B 108.7 . . ?
C8 N16 H16A 111.3 . . ?
C8 N16 H16B 108.9 . . ?
N20 N19 C8 126.7(5) . . ?
N20 N19 C9 110.9(5) . . ?
C8 N19 C9 122.3(5) . . ?
N40 N39 C19 111.2(5) . . ?
N40 N39 C16 126.1(5) . . ?
C16 N39 C19 122.6(6) . . ?
O19 N44 N43 117.2(5) . . ?
O19 N44 C17 119.5(5) . . ?
N43 N44 C17 123.3(6) . . ?
H5A O5 H5B 104.5 . . ?
N5 N6 C2 114.6(5) . . ?
C9 N21 C10 100.9(5) . . ?
H38A N38 H38B 120.0 . . ?
C16 N38 H38A 120.0 . . ?
C16 N38 H38B 120.0 . . ?
O7 N17 N18 117.2(5) . . ?
O7 N17 C7 117.9(5) . . ?
N18 N17 C7 124.9(6) . . ?
C2 N7 C1 101.3(5) . . ?
O9 N22 O8 124.1(6) . . ?
O9 N22 C10 119.0(5) . . ?
O8 N22 C10 116.9(6) . . ?
O3 N5 N6 116.1(5) . . ?
O3 N5 C4 118.7(6) . . ?
N6 N5 C4 125.1(6) . . ?
C18 N34 N35 106.1(5) . . ?
C19 N42 C20 100.7(5) . . ?
C6 N15 N12 106.3(5) . . ?
H10A N10 H10B 120.0 . . ?
C3 N10 H10A 120.0 . . ?
C3 N10 H10B 120.0 . . ?
O12 N23 N24 116.5(5) . . ?
O12 N23 C14 119.1(6) . . ?
N24 N23 C14 124.4(6) . . ?
C10 N20 N19 98.8(5) . . ?
C9 N18 N17 114.5(5) . . ?
C5 N1 N2 106.0(5) . . ?
C19 N43 N44 115.5(5) . . ?
C11 N26 N27 110.3(6) . . ?
C13 N26 N27 126.6(6) . . ?
C13 N26 C11 123.1(6) . . ?
C20 N40 N39 98.5(5) . . ?
N36 N35 N34 110.5(5) . . ?
N23 N24 C11 114.7(6) . . ?
H4A O4 H4B 104.5 . . ?
C12 N27 N26 98.3(6) . . ?
C1 N8 N9 98.7(5) . . ?
N13 N12 N15 110.6(5) . . ?
H20A O20 H20B 104.5 . . ?
N12 N13 N14 106.1(5) . . ?
N13 N14 H14 125.0 . . ?
N13 N14 C6 109.9(5) . . ?
C6 N14 H14 125.0 . . ?
C12 N25 C11 101.5(6) . . ?
N3 N2 N1 110.2(5) . . ?
N3 N4 H4 125.3 . . ?
N3 N4 C5 109.5(6) . . ?
C5 N4 H4 125.3 . . ?
O16 N41 O17 125.1(6) . . ?
O16 N41 C20 118.0(6) . . ?
O17 N41 C20 116.9(6) . . ?
N31 N30 H30 125.7 . . ?
C15 N30 H30 125.7 . . ?
C15 N30 N31 108.6(6) . . ?
N36 N37 H37 125.2 . . ?
C18 N37 H37 125.2 . . ?
C18 N37 N36 109.7(5) . . ?
O2 N11 O1 124.8(6) . . ?
O2 N11 C1 117.3(6) . . ?
O1 N11 C1 117.9(6) . . ?
N35 N36 N37 105.6(5) . . ?
O10 N28 O11 125.2(7) . . ?
O10 N28 C12 117.3(6) . . ?
O11 N28 C12 117.4(6) . . ?
N2 N3 N4 106.6(6) . . ?
C15 N33 N32 105.7(6) . . ?
N16 C8 N19 118.3(6) . . ?
N16 C8 C7 127.4(6) . . ?
N19 C8 C7 114.3(5) . . ?
H29A N29 H29B 120.0 . . ?
C13 N29 H29A 120.0 . . ?
C13 N29 H29B 120.0 . . ?
N31 N32 N33 109.3(6) . . ?
N17 C7 C8 119.7(6) . . ?
N17 C7 C6 119.1(6) . . ?
C8 C7 C6 121.1(5) . . ?
N21 C9 N19 109.0(6) . . ?
N21 C9 N18 126.8(6) . . ?
N18 C9 N19 124.2(6) . . ?
N5 C4 C3 120.2(6) . . ?
N5 C4 C5 119.9(6) . . ?
C3 C4 C5 120.0(6) . . ?
N6 C2 N9 123.9(6) . . ?
N7 C2 N9 109.0(6) . . ?
N7 C2 N6 127.1(6) . . ?
H13A O13 H13B 104.5 . . ?
N34 C18 N37 108.1(5) . . ?
N34 C18 C17 122.2(6) . . ?
N37 C18 C17 129.6(6) . . ?
N15 C6 N14 107.1(6) . . ?
N15 C6 C7 122.4(6) . . ?
N14 C6 C7 130.5(6) . . ?
N44 C17 C18 118.4(6) . . ?
N44 C17 C16 121.0(6) . . ?
C16 C17 C18 120.5(6) . . ?
N9 C3 C4 114.2(6) . . ?
N10 C3 N9 118.4(6) . . ?
N10 C3 C4 127.4(6) . . ?
N42 C19 N39 109.4(6) . . ?
N42 C19 N43 126.8(6) . . ?
N43 C19 N39 123.9(6) . . ?
N39 C16 C17 113.6(6) . . ?
N38 C16 N39 119.1(6) . . ?
N38 C16 C17 127.2(6) . . ?
N1 C5 C4 122.7(6) . . ?
N4 C5 N1 107.8(6) . . ?
N4 C5 C4 129.5(6) . . ?
N32 N31 N30 107.9(6) . . ?
N23 C14 C15 119.7(7) . . ?
N23 C14 C13 120.1(6) . . ?
C13 C14 C15 120.3(6) . . ?
N24 C11 N26 123.7(6) . . ?
N24 C11 N25 126.2(6) . . ?
N25 C11 N26 110.0(6) . . ?
N21 C10 N22 120.7(5) . . ?
N20 C10 N21 120.3(6) . . ?
N20 C10 N22 119.0(6) . . ?
N42 C20 N41 120.7(6) . . ?
N40 C20 N42 120.2(6) . . ?
N40 C20 N41 119.1(6) . . ?
N27 C12 N25 119.9(7) . . ?
N27 C12 N28 117.6(7) . . ?
N25 C12 N28 122.5(6) . . ?
N7 C1 N11 121.8(6) . . ?
N8 C1 N7 119.9(7) . . ?
N8 C1 N11 118.3(6) . . ?
N30 C15 N33 108.5(6) . . ?
N30 C15 C14 129.2(7) . . ?
N33 C15 C14 122.4(7) . . ?
N26 C13 C14 114.0(6) . . ?
N29 C13 N26 118.3(7) . . ?
N29 C13 C14 127.6(6) . . ?
S001 C25 H25A 109.5 . . ?
S001 C25 H25B 109.5 . . ?
S001 C25 H25C 109.5 . . ?
H25A C25 H25B 109.5 . . ?
H25A C25 H25C 109.5 . . ?
H25B C25 H25C 109.5 . . ?
S001 C26 H26A 109.5 . . ?
S001 C26 H26B 109.5 . . ?
S001 C26 H26C 109.5 . . ?
H26A C26 H26B 109.5 . . ?
H26A C26 H26C 109.5 . . ?
H26B C26 H26C 109.5 . . ?
S002 C22 H22A 109.5 . . ?
S002 C22 H22B 109.5 . . ?
S002 C22 H22C 109.5 . . ?
H22A C22 H22B 109.5 . . ?
H22A C22 H22C 109.5 . . ?
H22B C22 H22C 109.5 . . ?
S004 C24 H24A 109.5 . . ?
S004 C24 H24B 109.5 . . ?
S004 C24 H24C 109.5 . . ?
H24A C24 H24B 109.5 . . ?
H24A C24 H24C 109.5 . . ?
H24B C24 H24C 109.5 . . ?
S003 C27 H27A 109.5 . . ?
S003 C27 H27B 109.5 . . ?
S003 C27 H27C 109.5 . . ?
H27A C27 H27B 109.5 . . ?
H27A C27 H27C 109.5 . . ?
H27B C27 H27C 109.5 . . ?
S004 C23 H23A 109.5 . . ?
S004 C23 H23B 109.5 . . ?
S004 C23 H23C 109.5 . . ?
H23A C23 H23B 109.5 . . ?
H23A C23 H23C 109.5 . . ?
H23B C23 H23C 109.5 . . ?
S003 C28 H28A 109.5 . . ?
S003 C28 H28B 109.5 . . ?
S003 C28 H28C 109.5 . . ?
H28A C28 H28B 109.5 . . ?
H28A C28 H28C 109.5 . . ?
H28B C28 H28C 109.5 . . ?
S002 C21 H21A 109.5 . . ?
S002 C21 H21B 109.5 . . ?
S002 C21 H21C 109.5 . . ?
H21A C21 H21B 109.5 . . ?
H21A C21 H21C 109.5 . . ?
H21B C21 H21C 109.5 . . ?

loop_
_geom_bond_atom_site_label_1
_geom_bond_atom_site_label_2
_geom_bond_distance
_geom_bond_site_symmetry_2
_geom_bond_publ_flag
S001 O6 1.512(5) . ?
S001 C25 1.781(7) . ?
S001 C26 1.774(7) . ?
S002 O15 1.511(5) . ?
S002 C22 1.744(9) . ?
S002 C21 1.772(8) . ?
S003 O14 1.520(5) . ?
S003 C27 1.786(10) . ?
S003 C28 1.611(11) . ?
S004 O18 1.521(5) . ?
S004 C24 1.714(10) . ?
S004 C23 1.796(10) . ?
O19 N44 1.238(7) . ?
O12 N23 1.250(7) . ?
O3 N5 1.262(7) . ?
O7 N17 1.256(7) . ?
O9 N22 1.227(7) . ?
O2 N11 1.215(7) . ?
N9 N8 1.363(7) . ?
N9 C2 1.376(8) . ?
N9 C3 1.374(8) . ?
O8 N22 1.229(7) . ?
N16 H16A 0.8820 . ?
N16 H16B 0.8824 . ?
N16 C8 1.322(7) . ?
N19 N20 1.363(7) . ?
N19 C8 1.364(8) . ?
N19 C9 1.384(8) . ?
N39 N40 1.354(7) . ?
N39 C19 1.377(8) . ?
N39 C16 1.371(8) . ?
N44 N43 1.342(7) . ?
N44 C17 1.391(7) . ?
O5 H5A 0.8702 . ?
O5 H5B 0.8696 . ?
N6 N5 1.327(7) . ?
N6 C2 1.333(8) . ?
O16 N41 1.215(7) . ?
N21 C9 1.326(8) . ?
N21 C10 1.342(8) . ?
N38 H38A 0.8800 . ?
N38 H38B 0.8800 . ?
N38 C16 1.308(8) . ?
N17 N18 1.330(7) . ?
N17 C7 1.399(8) . ?
N7 C2 1.329(9) . ?
N7 C1 1.334(8) . ?
N22 C10 1.457(9) . ?
O1 N11 1.226(7) . ?
N5 C4 1.379(8) . ?
N34 N35 1.348(7) . ?
N34 C18 1.323(8) . ?
N42 C19 1.317(8) . ?
N42 C20 1.341(8) . ?
N15 N12 1.355(7) . ?
N15 C6 1.331(8) . ?
O10 N28 1.213(7) . ?
N10 H10A 0.8800 . ?
N10 H10B 0.8800 . ?
N10 C3 1.312(8) . ?
N23 N24 1.333(7) . ?
N23 C14 1.383(8) . ?
N20 C10 1.312(8) . ?
N18 C9 1.327(8) . ?
N1 N2 1.353(8) . ?
N1 C5 1.338(8) . ?
N43 C19 1.328(8) . ?
O17 N41 1.228(7) . ?
N26 N27 1.406(8) . ?
N26 C11 1.359(8) . ?
N26 C13 1.355(8) . ?
N40 C20 1.316(8) . ?
O11 N28 1.225(8) . ?
N35 N36 1.309(8) . ?
N24 C11 1.336(9) . ?
O4 H4A 0.8697 . ?
O4 H4B 0.8702 . ?
N27 C12 1.330(8) . ?
N8 C1 1.324(8) . ?
N12 N13 1.297(7) . ?
O20 H20A 0.8698 . ?
O20 H20B 0.8705 . ?
N13 N14 1.335(7) . ?
N14 H14 0.8800 . ?
N14 C6 1.335(8) . ?
N25 C11 1.338(9) . ?
N25 C12 1.334(9) . ?
N2 N3 1.316(8) . ?
N4 H4 0.8800 . ?
N4 N3 1.329(7) . ?
N4 C5 1.338(8) . ?
N41 C20 1.465(9) . ?
N30 H30 0.8800 . ?
N30 N31 1.349(8) . ?
N30 C15 1.328(9) . ?
N37 H37 0.8800 . ?
N37 N36 1.338(7) . ?
N37 C18 1.323(8) . ?
N11 C1 1.443(9) . ?
N28 C12 1.446(9) . ?
N33 N32 1.384(8) . ?
N33 C15 1.339(9) . ?
C8 C7 1.401(9) . ?
N29 H29A 0.8800 . ?
N29 H29B 0.8800 . ?
N29 C13 1.317(8) . ?
N32 N31 1.290(8) . ?
C7 C6 1.435(9) . ?
C4 C3 1.397(9) . ?
C4 C5 1.447(9) . ?
O13 H13A 0.8700 . ?
O13 H13B 0.8701 . ?
C18 C17 1.459(9) . ?
C17 C16 1.408(9) . ?
C14 C15 1.432(9) . ?
C14 C13 1.404(10) . ?
C25 H25A 0.9800 . ?
C25 H25B 0.9800 . ?
C25 H25C 0.9800 . ?
C26 H26A 0.9800 . ?
C26 H26B 0.9800 . ?
C26 H26C 0.9800 . ?
C22 H22A 0.9800 . ?
C22 H22B 0.9800 . ?
C22 H22C 0.9800 . ?
C24 H24A 0.9800 . ?
C24 H24B 0.9800 . ?
C24 H24C 0.9800 . ?
C27 H27A 0.9800 . ?
C27 H27B 0.9800 . ?
C27 H27C 0.9800 . ?
C23 H23A 0.9800 . ?
C23 H23B 0.9800 . ?
C23 H23C 0.9800 . ?
C28 H28A 0.9800 . ?
C28 H28B 0.9800 . ?
C28 H28C 0.9800 . ?
C21 H21A 0.9800 . ?
C21 H21B 0.9800 . ?
C21 H21C 0.9800 . ?
